data_1535931
loop_
_publ_author_name
'Naruke, H.'
'Yamase, T.'

_publ_section_title
;
 Structural investigations of R2 Mo4 O15 (R = La, Nd, Sm) and polymorphs
 of the R2 Mo4 O15 (R = rare earth) family
;
_journal_name_full 'Journal of Solid State Chemistry'
_journal_page_first 407
_journal_page_last 417
_journal_volume 173
_journal_year 2003
_chemical_formula_sum 'Mo4 Nd2 O15'
_chemical_name_systematic 'Nd2 (Mo4 O15)'
_space_group_IT_number 2
_symmetry_space_group_name_Hall '-P 1'
_symmetry_space_group_name_H-M 'P -1'
_cell_angle_alpha 104.141
_cell_angle_beta 109.838
_cell_angle_gamma 108.912
_cell_formula_units_Z 3
_cell_length_a 9.4989
_cell_length_b 11.0088
_cell_length_c 11.5665
_cell_volume 987.340
_citation_journal_id_ASTM JSSCBI
_cod_data_source_file Naruke_JSSCBI_2003_988.cif
_cod_data_source_block Mo4Nd2O15
_cod_original_cell_volume 987.3405
_cod_database_code 1535931

loop_
_symmetry_equiv_pos_as_xyz
x,y,z
-x,-y,-z

loop_
_atom_site_label
_atom_site_type_symbol
_atom_site_fract_x
_atom_site_fract_y
_atom_site_fract_z
_atom_site_occupancy
_atom_site_U_iso_or_equiv
Mo5 Mo+6 -0.26744 -0.98112 0.07796 1 0.0
O23 O-2 -0.4477 -0.4238 -0.1877 1 0.0
O8 O-2 0.7525 0.3819 0.6196 1 0.0
O6 O-2 0.6568 0.099 0.4497 1 0.0
O18 O-2 -0.4029 -0.5516 0.041 1 0.0
O10 O-2 0.2168 0.0063 0.2 1 0.0
O1 O-2 0.4189 0.1656 0.5196 1 0.0
O7 O-2 0.525 0.2686 0.3407 1 0.0
Mo1 Mo+6 0.58503 0.22471 0.48145 1 0.0
O11 O-2 0.1499 -0.255 0.2254 1 0.0
Mo6 Mo+6 -0.46872 -0.56615 -0.13184 1 0.0
O15 O-2 -0.1083 -0.3815 0.8327 1 0.0
O20 O-2 -0.0577 -0.9233 0.1079 1 0.0
O4 O-2 -0.0337 -0.1579 0.5141 1 0.0
Mo2 Mo+6 0.06742 -0.13358 0.20369 1 0.0
O2 O-2 0.3395 0.2884 0.7592 1 0.0
O16 O-2 -0.1872 -0.4617 0.4065 1 0.0
O17 O-2 -0.0869 -0.4999 0.2012 1 0.0
O19 O-2 -0.3333 -0.8537 0.0508 1 0.0
O12 O-2 -0.1164 -0.2142 0.0534 1 0.0
Mo4 Mo+6 0.90972 0.46615 0.81857 1 0.0
O13 O-2 0.1005 -0.3025 0.6648 1 0.0
O9 O-2 0 0.5 0 1 0.0
Nd2 Nd+3 -0.23323 -0.22103 0.82577 1 0.0
O5 O-2 0.0321 -0.0679 0.3416 1 0.0
O3 O-2 0.2895 0.0125 0.7859 1 0.0
Nd3 Nd+3 -0.33421 -0.65847 0.20097 1 0.0
O22 O-2 -0.3264 -0.6129 -0.1688 1 0.0
Nd1 Nd+3 0.21847 0.05692 0.5913 1 0.0
O14 O-2 -0.2225 -0.3078 0.6223 1 0.0
Mo3 Mo+6 -0.08502 -0.3105 0.55263 1 0.0
O21 O-2 -0.3858 -0.143 -0.0663 1 0.0
